data_7064044
loop_
_publ_author_name
'Bautina, Sofia'
'Vorobyeva, Sofia'
'Rudzis, Zakhar'
'Rudneva, Yuliya'
'Nadolinny, Vladimir'
'Plusnin, Pavel'
'Sukhikh, Taisiya'
'Zhurenok, Angelina'
'Kozlova, Ekaterina'
'Korenev, Sergey'

_publ_section_title
;
 Double complex salts based on [Rh(NH3)6]3+ as precursors for Rh--Nb and
 Rh--V alloy systems: synthesis, structure, and thermal properties
;
_journal_issue 43
_journal_name_full 'New Journal of Chemistry'
_journal_page_first 18753
_journal_page_last 18766
_journal_paper_doi 10.1039/D5NJ03210E
_journal_volume 49
_journal_year 2025
_chemical_formula_moiety 'H18 N6 Rh, C6 Nb O13, 4(H2 O)'
_chemical_formula_sum 'C6 H26 N6 Nb O17 Rh'
_chemical_formula_weight 650.15
_space_group_crystal_system monoclinic
_space_group_IT_number 14
_space_group_name_Hall '-P 2ybc'
_space_group_name_H-M_alt 'P 1 21/c 1'
_atom_sites_solution_hydrogens mixed
_atom_sites_solution_primary dual
_audit_creation_date 2025-09-19
_audit_creation_method
;
Olex2 1.5
(compiled 2025.07.13 svn.rb7424aed for OlexSys, GUI svn.r7314)
;
_audit_update_record
;
2025-09-19 deposited with the CCDC.	2025-09-24 downloaded from the CCDC.
;
_cell_angle_alpha 90
_cell_angle_beta 101.1610(10)
_cell_angle_gamma 90
_cell_formula_units_Z 4
_cell_length_a 9.2150(3)
_cell_length_b 13.8259(5)
_cell_length_c 16.4926(6)
_cell_measurement_reflns_used 9953
_cell_measurement_temperature 150(2)
_cell_measurement_theta_max 78.93
_cell_measurement_theta_min 4.21
_cell_volume 2061.51(13)
_computing_cell_refinement 'Bruker SAINT'
_computing_data_collection 'Bruker APEX3'
_computing_data_reduction 'Bruker SAINT'
_computing_molecular_graphics 'Olex2 1.5 (Dolomanov et al., 2009)'
_computing_publication_material 'Olex2 1.5 (Dolomanov et al., 2009)'
_computing_structure_refinement 'SHELXL 2014/7 (Sheldrick, 2015)'
_computing_structure_solution 'SHELXT  (Sheldrick, 2015)'
_diffrn_ambient_temperature 150(2)
_diffrn_detector PIXEL
_diffrn_detector_area_resol_mean 7.41
_diffrn_detector_type 'Bruker PHOTON III area detector'
_diffrn_measured_fraction_theta_full 0.994
_diffrn_measured_fraction_theta_max 0.969
_diffrn_measurement_device 'three-circle diffractometer'
_diffrn_measurement_device_type 'Bruker D8 Venture diffractometer'
_diffrn_measurement_method 'phi and omega scans'
_diffrn_radiation_monochromator graphite
_diffrn_radiation_type CuK\a
_diffrn_radiation_wavelength 1.54178
_diffrn_reflns_av_R_equivalents 0.0242
_diffrn_reflns_av_unetI/netI 0.0231
_diffrn_reflns_Laue_measured_fraction_full 0.994
_diffrn_reflns_Laue_measured_fraction_max 0.969
_diffrn_reflns_limit_h_max 11
_diffrn_reflns_limit_h_min -11
_diffrn_reflns_limit_k_max 17
_diffrn_reflns_limit_k_min -16
_diffrn_reflns_limit_l_max 20
_diffrn_reflns_limit_l_min -20
_diffrn_reflns_number 16543
_diffrn_reflns_point_group_measured_fraction_full 0.994
_diffrn_reflns_point_group_measured_fraction_max 0.969
_diffrn_reflns_theta_full 67.679
_diffrn_reflns_theta_max 78.920
_diffrn_reflns_theta_min 4.206
_diffrn_source 'Incoatec IuS3.0 microfocus X-ray tube'
_diffrn_source_current 1.1
_diffrn_source_power 0.05500000000000001
_diffrn_source_voltage 50.0
_exptl_absorpt_coefficient_mu 11.906
_exptl_absorpt_correction_T_max 0.7542
_exptl_absorpt_correction_T_min 0.5160
_exptl_absorpt_correction_type multi-scan
_exptl_absorpt_process_details
;
SADABS-2016/2 (Bruker,2016/2) was used for absorption correction.
wR2(int) was 0.0814 before and 0.0392 after correction.
The Ratio of minimum to maximum transmission is 0.6842.
The \l/2 correction factor is Not present.
;
_exptl_crystal_colour colourless
_exptl_crystal_colour_primary colourless
_exptl_crystal_density_diffrn 2.095
_exptl_crystal_description plate
_exptl_crystal_F_000 1304
_exptl_crystal_size_max 0.12
_exptl_crystal_size_mid 0.04
_exptl_crystal_size_min 0.02
_refine_diff_density_max 0.458
_refine_diff_density_min -1.117
_refine_diff_density_rms 0.090
_refine_ls_extinction_method none
_refine_ls_goodness_of_fit_ref 1.059
_refine_ls_hydrogen_treatment constr
_refine_ls_matrix_type full
_refine_ls_number_parameters 298
_refine_ls_number_reflns 4318
_refine_ls_number_restraints 0
_refine_ls_restrained_S_all 1.059
_refine_ls_R_factor_all 0.0250
_refine_ls_R_factor_gt 0.0229
_refine_ls_shift/su_max 0.003
_refine_ls_shift/su_mean 0.000
_refine_ls_structure_factor_coef Fsqd
_refine_ls_weighting_details 'w=1/[\s^2^(Fo^2^)+(0.0338P)^2^+1.2148P] where P=(Fo^2^+2Fc^2^)/3'
_refine_ls_weighting_scheme calc
_refine_ls_wR_factor_gt 0.0644
_refine_ls_wR_factor_ref 0.0660
_reflns_Friedel_coverage 0.000
_reflns_number_gt 3888
_reflns_number_total 4318
_reflns_threshold_expression 'I > 2\s(I)'
_cod_data_source_file d5nj03210e2.cif
_cod_data_source_block bsa-59_rh_nb
_cod_depositor_comments 'Adding full bibliography for 7064043--7064045.cif.'
_cod_database_code 7064044
_shelx_shelxl_version_number 2014/7
_shelx_space_group_comment
;
The symmetry employed for this shelxl refinement is uniquely defined
by the following loop, which should always be used as a source of
symmetry information in preference to the above space-group names.
They are only intended as comments.
;
_shelx_estimated_absorpt_t_max 0.797
_shelx_estimated_absorpt_t_min 0.329
_olex2_refinement_description
;
1. Fixed Uiso
 At 1.2 times of:
  All N(H,H,H) groups
 At 1.5 times of:
  All O(H,H) groups
2.a Free rotating group:
 O15(H15A,H15B), O17(H17A,H17B), O14(H14A,H14B), O16(H16A,H16B)
2.b Idealised Me refined as rotating group:
 N6(H6A,H6B,H6C), N2(H2A,H2B,H2C), N4(H4A,H4B,H4C), N3(H3A,H3B,H3C), N1(H1A,
 H1B,H1C), N5(H5A,H5B,H5C)
;
_olex2_submission_special_instructions 'No special instructions were received'

loop_
_space_group_symop_operation_xyz
'x, y, z'
'-x, y+1/2, -z+1/2'
'-x, -y, -z'
'x, -y-1/2, z-1/2'

loop_
_atom_site_label
_atom_site_type_symbol
_atom_site_fract_x
_atom_site_fract_y
_atom_site_fract_z
_atom_site_U_iso_or_equiv
_atom_site_adp_type
_atom_site_occupancy
_atom_site_site_symmetry_order
_atom_site_calc_flag
_atom_site_refinement_flags_posn
_atom_site_refinement_flags_adp
_atom_site_refinement_flags_occupancy
_atom_site_disorder_assembly
_atom_site_disorder_group
Rh1 Rh 0.71311(2) 0.74813(2) 0.48048(2) 0.00872(7) Uani 1 1 d . . . . .
Nb1 Nb 0.25123(2) 0.74881(2) 0.66743(2) 0.00963(7) Uani 1 1 d . . . . .
O7 O 0.33534(17) 0.75399(9) 0.80146(10) 0.0152(3) Uani 1 1 d . . . . .
O2 O 0.41801(15) 0.84435(11) 0.64777(9) 0.0177(3) Uani 1 1 d . . . . .
O6 O 0.06246(16) 0.74121(9) 0.72264(9) 0.0127(3) Uani 1 1 d . . . . .
O8 O 0.2688(2) 0.74548(10) 0.92379(10) 0.0212(4) Uani 1 1 d . . . . .
O3 O 0.17785(15) 0.89320(10) 0.68695(9) 0.0189(3) Uani 1 1 d . . . . .
N6 N 0.7523(2) 0.73682(13) 0.60853(12) 0.0164(4) Uani 1 1 d . . . . .
H6A H 0.6648 0.7294 0.6256 0.020 Uiso 1 1 calc R U . . .
H6B H 0.7981 0.7914 0.6314 0.020 Uiso 1 1 calc R U . . .
H6C H 0.8111 0.6847 0.6247 0.020 Uiso 1 1 calc R U . . .
O1 O 0.14157(18) 0.74133(10) 0.57059(10) 0.0192(3) Uani 1 1 d . . . . .
O11 O 0.43715(15) 0.66922(10) 0.64951(9) 0.0168(3) Uani 1 1 d . . . . .
O10 O 0.21222(15) 0.59913(10) 0.69330(9) 0.0177(3) Uani 1 1 d . . . . .
O15 O 0.13667(17) 0.43457(13) 0.83200(10) 0.0268(3) Uani 1 1 d G . . . .
H15A H 0.0418 0.4292 0.8142 0.040 Uiso 1 1 d G U . . .
H15B H 0.1732 0.4406 0.7874 0.040 Uiso 1 1 d G U . . .
O4 O 0.22845(17) 1.05093(11) 0.69135(10) 0.0247(3) Uani 1 1 d . . . . .
N2 N 0.6617(2) 0.75990(11) 0.35286(12) 0.0144(4) Uani 1 1 d . . . . .
H2A H 0.7036 0.7100 0.3298 0.017 Uiso 1 1 calc R U . . .
H2B H 0.6971 0.8169 0.3371 0.017 Uiso 1 1 calc R U . . .
H2C H 0.5617 0.7580 0.3356 0.017 Uiso 1 1 calc R U . . .
O9 O -0.02376(18) 0.74852(10) 0.83915(12) 0.0237(4) Uani 1 1 d . . . . .
N4 N 0.87782(18) 0.85099(12) 0.48278(10) 0.0145(3) Uani 1 1 d . . . . .
H4A H 0.9102 0.8496 0.4340 0.017 Uiso 1 1 calc R U . . .
H4B H 0.9545 0.8378 0.5250 0.017 Uiso 1 1 calc R U . . .
H4C H 0.8410 0.9107 0.4903 0.017 Uiso 1 1 calc R U . . .
N3 N 0.87085(18) 0.64390(12) 0.47190(10) 0.0142(3) Uani 1 1 d . . . . .
H3A H 0.8995 0.6494 0.4223 0.017 Uiso 1 1 calc R U . . .
H3B H 0.8318 0.5841 0.4762 0.017 Uiso 1 1 calc R U . . .
H3C H 0.9506 0.6524 0.5134 0.017 Uiso 1 1 calc R U . . .
O13 O 0.28828(17) 0.44623(11) 0.69072(10) 0.0232(3) Uani 1 1 d . . . . .
O17 O -0.22132(19) 0.44632(13) 0.51397(10) 0.0280(4) Uani 1 1 d G . . . .
H17A H -0.1823 0.4637 0.5641 0.042 Uiso 1 1 d G U . . .
H17B H -0.2105 0.3838 0.5138 0.042 Uiso 1 1 d G U . . .
N1 N 0.55438(18) 0.64112(12) 0.47505(10) 0.0149(3) Uani 1 1 d . . . . .
H1A H 0.5558 0.6025 0.4305 0.018 Uiso 1 1 calc R U . . .
H1B H 0.4635 0.6688 0.4702 0.018 Uiso 1 1 calc R U . . .
H1C H 0.5740 0.6050 0.5220 0.018 Uiso 1 1 calc R U . . .
N5 N 0.56131(18) 0.85589(13) 0.49006(11) 0.0165(3) Uani 1 1 d . . . . .
H5A H 0.5634 0.9013 0.4504 0.020 Uiso 1 1 calc R U . . .
H5B H 0.5848 0.8839 0.5408 0.020 Uiso 1 1 calc R U . . .
H5C H 0.4691 0.8298 0.4832 0.020 Uiso 1 1 calc R U . . .
C6 C 0.2412(2) 0.74851(11) 0.84852(14) 0.0129(4) Uani 1 1 d . . . . .
O14 O -0.09577(17) 0.54245(12) 0.66173(10) 0.0263(3) Uani 1 1 d G . . . .
H14A H -0.0047 0.5618 0.6769 0.039 Uiso 1 1 d G U . . .
H14B H -0.1326 0.5461 0.7064 0.039 Uiso 1 1 d G U . . .
O16 O 0.2126(2) 0.54886(14) 0.97610(11) 0.0347(4) Uani 1 1 d G . . . .
H16A H 0.1851 0.5287 0.9255 0.052 Uiso 1 1 d G U . . .
H16B H 0.2094 0.6116 0.9723 0.052 Uiso 1 1 d G U . . .
O12 O 0.54088(16) 0.52502(11) 0.63861(9) 0.0228(3) Uani 1 1 d . . . . .
C5 C 0.0778(2) 0.74585(12) 0.80134(14) 0.0129(4) Uani 1 1 d . . . . .
O5 O 0.49679(16) 0.99675(11) 0.64165(10) 0.0243(3) Uani 1 1 d . . . . .
C4 C 0.2602(2) 0.96660(15) 0.67970(12) 0.0163(4) Uani 1 1 d . . . . .
C1 C 0.3044(2) 0.53298(14) 0.68201(12) 0.0157(4) Uani 1 1 d . . . . .
C3 C 0.4062(2) 0.93772(16) 0.65412(12) 0.0180(4) Uani 1 1 d . . . . .
C2 C 0.4424(2) 0.57548(15) 0.65454(12) 0.0156(4) Uani 1 1 d . . . . .

loop_
_atom_site_aniso_label
_atom_site_aniso_U_11
_atom_site_aniso_U_22
_atom_site_aniso_U_33
_atom_site_aniso_U_23
_atom_site_aniso_U_13
_atom_site_aniso_U_12
Rh1 0.00769(10) 0.00934(10) 0.00968(10) 0.00022(4) 0.00308(6) -0.00016(4)
Nb1 0.00892(10) 0.01190(11) 0.00878(10) 0.00006(4) 0.00351(7) -0.00026(5)
O7 0.0105(7) 0.0242(9) 0.0106(8) -0.0004(5) 0.0010(6) -0.0005(5)
O2 0.0161(7) 0.0167(7) 0.0229(7) 0.0017(6) 0.0101(5) -0.0017(5)
O6 0.0104(7) 0.0164(7) 0.0124(7) 0.0000(4) 0.0049(5) -0.0011(4)
O8 0.0226(9) 0.0296(10) 0.0120(8) -0.0005(5) 0.0043(6) -0.0019(5)
O3 0.0172(7) 0.0127(7) 0.0294(8) 0.0010(6) 0.0108(6) 0.0013(5)
N6 0.0147(9) 0.0221(9) 0.0129(8) 0.0012(6) 0.0035(7) -0.0025(6)
O1 0.0147(7) 0.0298(9) 0.0129(7) 0.0007(5) 0.0023(6) -0.0003(5)
O11 0.0141(6) 0.0152(7) 0.0232(7) -0.0006(6) 0.0090(5) 0.0005(5)
O10 0.0171(7) 0.0139(7) 0.0241(7) 0.0008(6) 0.0091(5) -0.0014(5)
O15 0.0239(7) 0.0307(9) 0.0262(8) 0.0065(7) 0.0059(6) -0.0035(7)
O4 0.0310(8) 0.0134(7) 0.0317(8) 0.0030(6) 0.0108(6) 0.0015(6)
N2 0.0132(8) 0.0172(9) 0.0131(8) 0.0010(6) 0.0037(7) 0.0002(6)
O9 0.0157(9) 0.0367(12) 0.0230(8) -0.0031(5) 0.0143(7) -0.0017(5)
N4 0.0138(7) 0.0143(8) 0.0164(8) -0.0005(6) 0.0049(6) -0.0038(6)
N3 0.0119(7) 0.0140(8) 0.0172(8) 0.0000(6) 0.0037(6) 0.0024(6)
O13 0.0298(8) 0.0138(7) 0.0262(8) -0.0016(6) 0.0055(6) -0.0014(6)
O17 0.0356(9) 0.0204(9) 0.0270(8) 0.0016(6) 0.0038(7) -0.0026(7)
N1 0.0136(7) 0.0148(8) 0.0172(8) 0.0004(6) 0.0049(6) -0.0021(6)
N5 0.0153(8) 0.0151(9) 0.0213(8) 0.0006(7) 0.0088(6) 0.0024(7)
C6 0.0121(10) 0.0128(11) 0.0140(10) -0.0009(6) 0.0032(8) -0.0008(6)
O14 0.0219(7) 0.0316(9) 0.0255(8) -0.0008(7) 0.0049(6) -0.0063(7)
O16 0.0432(10) 0.0255(10) 0.0346(10) 0.0068(7) 0.0053(8) -0.0067(8)
O12 0.0198(7) 0.0220(8) 0.0279(8) -0.0043(6) 0.0082(6) 0.0057(6)
C5 0.0128(10) 0.0119(10) 0.0145(10) -0.0011(6) 0.0037(8) -0.0009(6)
O5 0.0225(7) 0.0224(8) 0.0287(8) 0.0070(6) 0.0061(6) -0.0084(6)
C4 0.0193(9) 0.0136(10) 0.0162(9) 0.0027(7) 0.0042(7) 0.0007(7)
C1 0.0186(9) 0.0149(10) 0.0139(9) -0.0025(7) 0.0034(7) -0.0016(7)
C3 0.0176(9) 0.0205(10) 0.0158(9) 0.0032(7) 0.0030(7) -0.0025(8)
C2 0.0152(8) 0.0171(10) 0.0148(9) -0.0021(7) 0.0032(7) 0.0011(8)

loop_
_atom_type_symbol
_atom_type_description
_atom_type_scat_dispersion_real
_atom_type_scat_dispersion_imag
_atom_type_scat_source
C C 0.0181 0.0091 'International Tables Vol C Tables 4.2.6.8 and 6.1.1.4'
H H 0.0000 0.0000 'International Tables Vol C Tables 4.2.6.8 and 6.1.1.4'
N N 0.0311 0.0180 'International Tables Vol C Tables 4.2.6.8 and 6.1.1.4'
Nb Nb -0.1121 2.4826 'International Tables Vol C Tables 4.2.6.8 and 6.1.1.4'
O O 0.0492 0.0322 'International Tables Vol C Tables 4.2.6.8 and 6.1.1.4'
Rh Rh 0.0927 3.6045 'International Tables Vol C Tables 4.2.6.8 and 6.1.1.4'

loop_
_geom_angle_atom_site_label_1
_geom_angle_atom_site_label_2
_geom_angle_atom_site_label_3
_geom_angle
_geom_angle_site_symmetry_1
_geom_angle_site_symmetry_3
_geom_angle_publ_flag
N2 Rh1 N6 176.83(7) . . ?
N2 Rh1 N4 89.28(7) . . ?
N4 Rh1 N6 92.89(7) . . ?
N3 Rh1 N6 91.77(7) . . ?
N3 Rh1 N2 90.62(7) . . ?
N3 Rh1 N4 87.56(8) . . ?
N1 Rh1 N6 88.42(7) . . ?
N1 Rh1 N2 89.51(7) . . ?
N1 Rh1 N4 177.22(7) . . ?
N1 Rh1 N3 89.95(7) . . ?
N1 Rh1 N5 92.03(8) . . ?
N5 Rh1 N6 87.92(7) . . ?
N5 Rh1 N2 89.77(7) . . ?
N5 Rh1 N4 90.46(7) . . ?
N5 Rh1 N3 177.99(7) . . ?
O2 Nb1 O7 90.49(6) . . ?
O2 Nb1 O6 141.73(5) . . ?
O2 Nb1 O3 72.54(6) . . ?
O2 Nb1 O11 70.55(6) . . ?
O2 Nb1 O10 142.13(5) . . ?
O6 Nb1 O7 74.22(6) . . ?
O6 Nb1 O3 70.94(5) . . ?
O6 Nb1 O10 71.64(5) . . ?
O3 Nb1 O7 83.05(5) . . ?
O3 Nb1 O10 142.30(6) . . ?
O1 Nb1 O7 164.92(7) . . ?
O1 Nb1 O2 102.16(7) . . ?
O1 Nb1 O6 90.72(7) . . ?
O1 Nb1 O3 92.84(6) . . ?
O1 Nb1 O11 100.73(7) . . ?
O1 Nb1 O10 92.04(6) . . ?
O11 Nb1 O7 91.15(6) . . ?
O11 Nb1 O6 142.53(5) . . ?
O11 Nb1 O3 142.56(5) . . ?
O11 Nb1 O10 72.39(5) . . ?
O10 Nb1 O7 82.65(5) . . ?
C6 O7 Nb1 117.52(14) . . ?
C3 O2 Nb1 122.45(13) . . ?
C5 O6 Nb1 119.71(14) . . ?
C4 O3 Nb1 120.66(12) . . ?
Rh1 N6 H6A 109.5 . . ?
Rh1 N6 H6B 109.5 . . ?
Rh1 N6 H6C 109.5 . . ?
H6A N6 H6B 109.5 . . ?
H6A N6 H6C 109.5 . . ?
H6B N6 H6C 109.5 . . ?
C2 O11 Nb1 122.27(12) . . ?
C1 O10 Nb1 120.91(12) . . ?
H15A O15 H15B 104.5 . . ?
Rh1 N2 H2A 109.5 . . ?
Rh1 N2 H2B 109.5 . . ?
Rh1 N2 H2C 109.5 . . ?
H2A N2 H2B 109.5 . . ?
H2A N2 H2C 109.5 . . ?
H2B N2 H2C 109.5 . . ?
Rh1 N4 H4A 109.5 . . ?
Rh1 N4 H4B 109.5 . . ?
Rh1 N4 H4C 109.5 . . ?
H4A N4 H4B 109.5 . . ?
H4A N4 H4C 109.5 . . ?
H4B N4 H4C 109.5 . . ?
Rh1 N3 H3A 109.5 . . ?
Rh1 N3 H3B 109.5 . . ?
Rh1 N3 H3C 109.5 . . ?
H3A N3 H3B 109.5 . . ?
H3A N3 H3C 109.5 . . ?
H3B N3 H3C 109.5 . . ?
H17A O17 H17B 104.6 . . ?
Rh1 N1 H1A 109.5 . . ?
Rh1 N1 H1B 109.5 . . ?
Rh1 N1 H1C 109.5 . . ?
H1A N1 H1B 109.5 . . ?
H1A N1 H1C 109.5 . . ?
H1B N1 H1C 109.5 . . ?
Rh1 N5 H5A 109.5 . . ?
Rh1 N5 H5B 109.5 . . ?
Rh1 N5 H5C 109.5 . . ?
H5A N5 H5B 109.5 . . ?
H5A N5 H5C 109.5 . . ?
H5B N5 H5C 109.5 . . ?
O7 C6 C5 113.84(19) . . ?
O8 C6 O7 126.2(2) . . ?
O8 C6 C5 119.9(2) . . ?
H14A O14 H14B 104.5 . . ?
H16A O16 H16B 104.5 . . ?
O6 C5 C6 114.47(19) . . ?
O9 C5 O6 125.1(2) . . ?
O9 C5 C6 120.5(2) . . ?
O3 C4 C3 112.54(17) . . ?
O4 C4 O3 124.96(19) . . ?
O4 C4 C3 122.50(18) . . ?
O10 C1 C2 112.08(17) . . ?
O13 C1 O10 125.68(19) . . ?
O13 C1 C2 122.25(18) . . ?
O2 C3 C4 111.77(17) . . ?
O5 C3 O2 125.62(19) . . ?
O5 C3 C4 122.6(2) . . ?
O11 C2 C1 112.05(16) . . ?
O12 C2 O11 125.45(19) . . ?
O12 C2 C1 122.49(19) . . ?

loop_
_geom_bond_atom_site_label_1
_geom_bond_atom_site_label_2
_geom_bond_distance
_geom_bond_site_symmetry_2
_geom_bond_publ_flag
Rh1 N6 2.0785(19) . ?
Rh1 N2 2.0724(19) . ?
Rh1 N4 2.0750(16) . ?
Rh1 N3 2.0711(16) . ?
Rh1 N1 2.0702(16) . ?
Rh1 N5 2.0705(16) . ?
Nb1 O7 2.1975(16) . ?
Nb1 O2 2.0987(14) . ?
Nb1 O6 2.1164(15) . ?
Nb1 O3 2.1520(14) . ?
Nb1 O1 1.7198(16) . ?
Nb1 O11 2.1046(14) . ?
Nb1 O10 2.1572(14) . ?
O7 C6 1.273(3) . ?
O2 C3 1.301(3) . ?
O6 C5 1.280(3) . ?
O8 C6 1.219(3) . ?
O3 C4 1.286(2) . ?
N6 H6A 0.9100 . ?
N6 H6B 0.9100 . ?
N6 H6C 0.9100 . ?
O11 C2 1.299(3) . ?
O10 C1 1.286(2) . ?
O15 H15A 0.8701 . ?
O15 H15B 0.8700 . ?
O4 C4 1.226(3) . ?
N2 H2A 0.9100 . ?
N2 H2B 0.9100 . ?
N2 H2C 0.9100 . ?
O9 C5 1.221(3) . ?
N4 H4A 0.9100 . ?
N4 H4B 0.9100 . ?
N4 H4C 0.9100 . ?
N3 H3A 0.9100 . ?
N3 H3B 0.9100 . ?
N3 H3C 0.9100 . ?
O13 C1 1.220(3) . ?
O17 H17A 0.8698 . ?
O17 H17B 0.8699 . ?
N1 H1A 0.9100 . ?
N1 H1B 0.9100 . ?
N1 H1C 0.9100 . ?
N5 H5A 0.9100 . ?
N5 H5B 0.9100 . ?
N5 H5C 0.9100 . ?
C6 C5 1.556(3) . ?
O14 H14A 0.8699 . ?
O14 H14B 0.8697 . ?
O16 H16A 0.8698 . ?
O16 H16B 0.8700 . ?
O12 C2 1.213(2) . ?
O5 C3 1.213(3) . ?
C4 C3 1.539(3) . ?
C1 C2 1.546(3) . ?

loop_
_geom_torsion_atom_site_label_1
_geom_torsion_atom_site_label_2
_geom_torsion_atom_site_label_3
_geom_torsion_atom_site_label_4
_geom_torsion
_geom_torsion_site_symmetry_1
_geom_torsion_site_symmetry_2
_geom_torsion_site_symmetry_3
_geom_torsion_site_symmetry_4
_geom_torsion_publ_flag
Nb1 O7 C6 O8 176.16(14) . . . . ?
Nb1 O7 C6 C5 -3.92(18) . . . . ?
Nb1 O2 C3 O5 -178.13(15) . . . . ?
Nb1 O2 C3 C4 1.7(2) . . . . ?
Nb1 O6 C5 O9 174.98(14) . . . . ?
Nb1 O6 C5 C6 -4.75(18) . . . . ?
Nb1 O3 C4 O4 -178.42(16) . . . . ?
Nb1 O3 C4 C3 1.7(2) . . . . ?
Nb1 O11 C2 O12 173.89(15) . . . . ?
Nb1 O11 C2 C1 -4.9(2) . . . . ?
Nb1 O10 C1 O13 -175.95(16) . . . . ?
Nb1 O10 C1 C2 3.5(2) . . . . ?
O7 C6 C5 O6 5.7(2) . . . . ?
O7 C6 C5 O9 -174.06(16) . . . . ?
O8 C6 C5 O6 -174.40(15) . . . . ?
O8 C6 C5 O9 5.9(2) . . . . ?
O3 C4 C3 O2 -2.1(2) . . . . ?
O3 C4 C3 O5 177.72(19) . . . . ?
O10 C1 C2 O11 0.7(2) . . . . ?
O10 C1 C2 O12 -178.08(18) . . . . ?
O4 C4 C3 O2 178.01(19) . . . . ?
O4 C4 C3 O5 -2.2(3) . . . . ?
O13 C1 C2 O11 -179.76(18) . . . . ?
O13 C1 C2 O12 1.4(3) . . . . ?
